data_1518977
loop_
_publ_author_name
'Malcolm H. Chisholm'
'Christopher B. Durr'
'Thomas F. Spilker'
'Philip J. Young'

_publ_section_title
;
 Molecular ordering by halide-halide interactions in dimolybdenum
 p-halobenzoates
;
_journal_name_full 'Inorganica Chimica Acta'
_journal_page_first 300
_journal_page_last 307
_journal_volume 424
_journal_year 2015
_chemical_compound_source 'synthesis as described'
_chemical_formula_moiety 'C28 H16 F4 Mo2 O8, 2(C4 H8 O)'
_chemical_formula_sum 'C36 H32 F4 Mo2 O10'
_chemical_formula_weight 892.49
_chemical_name_common '[Mo2(O2C-Ph-p-F)4],2THF'
_space_group_crystal_system monoclinic
_space_group_IT_number 14
_space_group_name_Hall '-P 2ybc'
_space_group_name_H-M_alt 'P 1 21/c 1'
_symmetry_cell_setting monoclinic
_symmetry_Int_Tables_number 14
_symmetry_space_group_name_Hall '-P 2ybc'
_symmetry_space_group_name_H-M 'P 1 21/c 1'
_atom_sites_solution_hydrogens geom
_cell_angle_alpha 90
_cell_angle_beta 110.9520(10)
_cell_angle_gamma 90
_cell_formula_units_Z 2
_cell_length_a 9.49770(10)
_cell_length_b 18.0339(4)
_cell_length_c 11.0316(2)
_cell_measurement_reflns_used 4177
_cell_measurement_temperature 150(2)
_cell_measurement_theta_max 27.485
_cell_measurement_theta_min 1.018
_cell_measurement_wavelength 0.71073
_cell_volume 1764.57(6)
_computing_cell_refinement 'HKL Scalepack (Otwinowski & Minor 1997)'
_computing_data_collection 'Collect (Bruker AXS BV, 1997-2004)'
_computing_data_reduction 'HKL Denzo and Scalepack (Otwinowski & Minor 1997)'
_computing_molecular_graphics 'Ortep-3 for Windows (Farrugia, 1997)'
_computing_publication_material 'WinGX publication routines (Farrugia, 1999)'
_computing_structure_refinement 'SHELXL-2012 (Sheldrick, 2012)'
_diffrn_ambient_temperature 150(2)
_diffrn_detector 'CCD plate'
_diffrn_detector_area_resol_mean 9
_diffrn_measured_fraction_theta_full 1
_diffrn_measured_fraction_theta_max 0.999
_diffrn_measurement_device '95mm CCD camera on \k-goniostat'
_diffrn_measurement_device_type KappaCCD
_diffrn_measurement_method CCD
_diffrn_orient_matrix_type 'by Bruker AXS Collect from scalepack cell'
_diffrn_orient_matrix_UB_11 -0.0551181
_diffrn_orient_matrix_UB_12 0.0097974
_diffrn_orient_matrix_UB_13 0.0604692
_diffrn_orient_matrix_UB_21 0.0482839
_diffrn_orient_matrix_UB_22 0.0500032
_diffrn_orient_matrix_UB_23 0.0201755
_diffrn_orient_matrix_UB_31 -0.0856841
_diffrn_orient_matrix_UB_32 0.021875
_diffrn_orient_matrix_UB_33 -0.0732013
_diffrn_radiation_monochromator 'horizonally mounted graphite crystal'
_diffrn_radiation_probe x-ray
_diffrn_radiation_type MoK\a
_diffrn_radiation_wavelength 0.71073
_diffrn_reflns_av_R_equivalents 0.030
_diffrn_reflns_Laue_measured_fraction_full 1
_diffrn_reflns_Laue_measured_fraction_max 0.999
_diffrn_reflns_limit_h_max 12
_diffrn_reflns_limit_h_min -12
_diffrn_reflns_limit_k_max 23
_diffrn_reflns_limit_k_min -23
_diffrn_reflns_limit_l_max 14
_diffrn_reflns_limit_l_min -14
_diffrn_reflns_number 7931
_diffrn_reflns_point_group_measured_fraction_max 0.999
_diffrn_reflns_theta_full 25.242
_diffrn_reflns_theta_max 27.46
_diffrn_reflns_theta_min 2.259
_diffrn_source 'Enraf Nonius FR590'
_exptl_absorpt_coefficient_mu 0.789
_exptl_absorpt_correction_T_max 0.888
_exptl_absorpt_correction_T_min 0.737
_exptl_absorpt_correction_type multi-scan
_exptl_absorpt_process_details 'HKL Scalepack (Otwinowski & Minor, 1997)'
_exptl_crystal_colour orange
_exptl_crystal_density_diffrn 1.68
_exptl_crystal_density_method 'not measured'
_exptl_crystal_description rod
_exptl_crystal_F_000 896
_exptl_crystal_size_max 0.38
_exptl_crystal_size_mid 0.19
_exptl_crystal_size_min 0.15
_refine_diff_density_max 0.946
_refine_diff_density_min -0.67
_refine_diff_density_rms 0.146
_refine_ls_extinction_method none
_refine_ls_goodness_of_fit_ref 1.165
_refine_ls_hydrogen_treatment constr
_refine_ls_matrix_type full
_refine_ls_number_parameters 235
_refine_ls_number_reflns 4038
_refine_ls_number_restraints 0
_refine_ls_restrained_S_all 1.165
_refine_ls_R_factor_all 0.0443
_refine_ls_R_factor_gt 0.0327
_refine_ls_shift/su_max 0.001
_refine_ls_shift/su_mean 0
_refine_ls_structure_factor_coef Fsqd
_refine_ls_weighting_details
;
 w=1/[\s^2^(Fo^2^)+(0.0570P)^2^+0.8197P]
 where P=(Fo^2^+2Fc^2^)/3
;
_refine_ls_weighting_scheme calc
_refine_ls_wR_factor_gt 0.0874
_refine_ls_wR_factor_ref 0.1009
_reflns_number_gt 3369
_reflns_number_total 4038
_reflns_threshold_expression 'I > 2\s(I)'
_cod_data_source_file ICA-2015-424-300-307-5.cif
_cod_data_source_block cbd045
_cod_original_cell_volume 1764.57(5)
_cod_original_sg_symbol_H-M 'P 21/c'
_cod_database_code 1518977

loop_
_space_group_symop_operation_xyz
'x, y, z'
'-x, y+1/2, -z+1/2'
'-x, -y, -z'
'x, -y-1/2, z-1/2'

loop_
_atom_site_label
_atom_site_type_symbol
_atom_site_fract_x
_atom_site_fract_y
_atom_site_fract_z
_atom_site_U_iso_or_equiv
_atom_site_adp_type
_atom_site_occupancy
_atom_site_calc_flag
_atom_site_disorder_assembly
_atom_site_disorder_group
C1 C 0.4419(3) 0.56548(14) 0.6997(2) 0.0259(5) Uani 1 d . .
C2 C 0.4139(3) 0.60451(15) 0.8069(3) 0.0273(5) Uani 1 d . .
C3 C 0.4992(3) 0.58824(18) 0.9353(3) 0.0374(7) Uani 1 d . .
H3 H 0.5754 0.5513 0.9546 0.045 Uiso 1 calc . .
C4 C 0.4742(4) 0.6253(2) 1.0350(3) 0.0511(9) Uani 1 d . .
H4 H 0.5302 0.6134 1.123 0.061 Uiso 1 calc . .
C5 C 0.3665(4) 0.6796(2) 1.0038(3) 0.0531(9) Uani 1 d . .
C6 C 0.2811(3) 0.6985(2) 0.8782(3) 0.0453(8) Uani 1 d . .
H6 H 0.2087 0.7372 0.8601 0.054 Uiso 1 calc . .
C7 C 0.3038(3) 0.65953(17) 0.7792(3) 0.0339(6) Uani 1 d . .
H7 H 0.2439 0.6703 0.6915 0.041 Uiso 1 calc . .
C8 C 0.3443(3) 0.37643(15) 0.5186(2) 0.0266(5) Uani 1 d . .
C9 C 0.2582(3) 0.31046(15) 0.5327(3) 0.0275(5) Uani 1 d . .
C10 C 0.1128(3) 0.29746(16) 0.4457(3) 0.0330(6) Uani 1 d . .
H10 H 0.0695 0.33 0.3742 0.04 Uiso 1 calc . .
C11 C 0.0311(3) 0.23777(17) 0.4624(3) 0.0404(7) Uani 1 d . .
H11 H -0.0675 0.2279 0.4025 0.048 Uiso 1 calc A 1
C15 C 0.9324(4) 0.4672(2) 0.8175(3) 0.0489(9) Uani 1 d . .
H15A H 0.9157 0.4431 0.8919 0.059 Uiso 1 calc . .
H15B H 0.8879 0.5175 0.8063 0.059 Uiso 1 calc . .
C16 C 1.0986(4) 0.4715(3) 0.8410(5) 0.0687(13) Uani 1 d . .
H16A H 1.1368 0.5226 0.8646 0.082 Uiso 1 calc . .
H16B H 1.1565 0.4373 0.9115 0.082 Uiso 1 calc . .
C17 C 1.1099(5) 0.4493(4) 0.7171(5) 0.0958(19) Uani 1 d . .
H17A H 1.118 0.4936 0.6669 0.115 Uiso 1 calc . .
H17B H 1.2003 0.418 0.7322 0.115 Uiso 1 calc . .
C18 C 0.9753(4) 0.4082(3) 0.6471(4) 0.0659(12) Uani 1 d . .
H18A H 0.9377 0.4224 0.5543 0.079 Uiso 1 calc . .
H18B H 0.9972 0.3543 0.6534 0.079 Uiso 1 calc . .
F1 F 0.3431(3) 0.71711(17) 1.1015(2) 0.0858(9) Uani 1 d . .
Mo1 Mo 0.59852(2) 0.47667(2) 0.56770(2) 0.02396(10) Uani 1 d . .
O1 O 0.48429(19) 0.38042(10) 0.58725(17) 0.0284(4) Uani 1 d . .
O2 O 0.5584(2) 0.52420(9) 0.72640(18) 0.0265(4) Uani 1 d . .
O3 O 0.8649(2) 0.42458(12) 0.7025(2) 0.0391(5) Uani 1 d . .
O4 O 0.64972(19) 0.42537(10) 0.41627(17) 0.0274(4) Uani 1 d . .
O5 O 0.72455(19) 0.57212(10) 0.55926(18) 0.0268(4) Uani 1 d . .
C12 C 0.0971(3) 0.19282(17) 0.5690(3) 0.0385(7) Uani 1 d B 1
C13 C 0.2407(3) 0.20269(17) 0.6550(3) 0.0390(7) Uani 1 d B 1
H13 H 0.2828 0.1698 0.726 0.047 Uiso 1 calc B 1
C14 C 0.3230(3) 0.26164(16) 0.6359(3) 0.0336(6) Uani 1 d B 1
H14 H 0.4239 0.269 0.6932 0.04 Uiso 1 calc B 1
F2 F 0.0149(2) 0.13535(10) 0.5887(2) 0.0552(5) Uani 1 d B 1

loop_
_atom_site_aniso_label
_atom_site_aniso_U_11
_atom_site_aniso_U_22
_atom_site_aniso_U_33
_atom_site_aniso_U_23
_atom_site_aniso_U_13
_atom_site_aniso_U_12
C1 0.0216(12) 0.0268(13) 0.0289(13) -0.0006(10) 0.0085(10) -0.0019(10)
C2 0.0226(12) 0.0306(14) 0.0282(13) -0.0017(11) 0.0086(10) -0.0018(10)
C3 0.0300(14) 0.0478(18) 0.0310(15) -0.0024(13) 0.0068(12) 0.0069(13)
C4 0.0376(17) 0.079(3) 0.0297(16) -0.0067(16) 0.0039(13) 0.0161(17)
C5 0.0400(17) 0.079(3) 0.0372(17) -0.0189(17) 0.0105(14) 0.0158(17)
C6 0.0349(16) 0.055(2) 0.0425(18) -0.0088(15) 0.0098(14) 0.0144(14)
C7 0.0270(13) 0.0395(16) 0.0333(15) -0.0004(12) 0.0085(12) 0.0048(12)
C8 0.0252(12) 0.0281(13) 0.0260(13) -0.0015(11) 0.0086(10) 0.0027(11)
C9 0.0271(13) 0.0266(13) 0.0302(14) -0.0004(11) 0.0118(11) 0.0020(10)
C10 0.0280(13) 0.0318(15) 0.0364(15) 0.0027(12) 0.0081(12) 0.0008(11)
C11 0.0277(14) 0.0366(16) 0.0531(19) 0.0014(14) 0.0099(14) -0.0019(12)
C15 0.0321(16) 0.072(2) 0.0351(17) -0.0117(16) 0.0024(14) 0.0106(15)
C16 0.0347(19) 0.084(3) 0.080(3) -0.033(2) 0.0109(19) -0.0051(18)
C17 0.054(3) 0.148(5) 0.098(4) -0.057(4) 0.041(3) -0.037(3)
C18 0.0338(17) 0.110(3) 0.050(2) -0.026(2) 0.0099(15) 0.011(2)
F1 0.0621(14) 0.139(2) 0.0429(12) -0.0355(14) 0.0026(10) 0.0477(16)
Mo1 0.01876(14) 0.02657(15) 0.02398(14) 0.00109(8) 0.00452(10) 0.00269(8)
O1 0.0236(9) 0.0305(10) 0.0285(10) 0.0047(8) 0.0061(7) 0.0020(7)
O2 0.0227(9) 0.0297(10) 0.0242(9) 0.0007(7) 0.0048(7) 0.0026(7)
O3 0.0265(10) 0.0472(13) 0.0397(12) -0.0073(10) 0.0073(9) 0.0058(9)
O4 0.0214(8) 0.0325(10) 0.0252(9) -0.0001(8) 0.0046(7) 0.0035(7)
O5 0.0215(8) 0.0279(9) 0.0277(9) 0.0023(8) 0.0047(7) 0.0006(7)
C12 0.0389(17) 0.0260(15) 0.056(2) 0.0034(13) 0.0235(15) -0.0016(12)
C13 0.0415(16) 0.0358(16) 0.0417(17) 0.0105(13) 0.0174(14) 0.0071(13)
C14 0.0295(14) 0.0334(15) 0.0353(15) 0.0031(12) 0.0084(12) 0.0044(12)
F2 0.0499(11) 0.0365(10) 0.0816(15) 0.0132(10) 0.0264(10) -0.0079(9)

loop_
_atom_type_symbol
_atom_type_description
_atom_type_scat_dispersion_real
_atom_type_scat_dispersion_imag
_atom_type_scat_source
C C 0.0033 0.0016 'International Tables Vol C Tables 4.2.6.8 and 6.1.1.4'
H H 0 0 'International Tables Vol C Tables 4.2.6.8 and 6.1.1.4'
F F 0.0171 0.0103 'International Tables Vol C Tables 4.2.6.8 and 6.1.1.4'
Mo Mo -1.6832 0.6857 'International Tables Vol C Tables 4.2.6.8 and 6.1.1.4'
O O 0.0106 0.006 'International Tables Vol C Tables 4.2.6.8 and 6.1.1.4'

loop_
_geom_angle_atom_site_label_1
_geom_angle_atom_site_label_2
_geom_angle_atom_site_label_3
_geom_angle
_geom_angle_site_symmetry_1
_geom_angle_site_symmetry_3
O4 C1 O2 122.0(2) 3_666 .
O4 C1 C2 119.2(2) 3_666 .
O2 C1 C2 118.8(2) . .
C3 C2 C7 119.5(3) . .
C3 C2 C1 120.6(2) . .
C7 C2 C1 119.9(2) . .
C4 C3 C2 120.5(3) . .
C4 C3 H3 119.8 . .
C2 C3 H3 119.8 . .
C5 C4 C3 118.3(3) . .
C5 C4 H4 120.9 . .
C3 C4 H4 120.9 . .
F1 C5 C4 118.6(3) . .
F1 C5 C6 118.2(3) . .
C4 C5 C6 123.3(3) . .
C5 C6 C7 118.0(3) . .
C5 C6 H6 121 . .
C7 C6 H6 121 . .
C6 C7 C2 120.4(3) . .
C6 C7 H7 119.8 . .
C2 C7 H7 119.8 . .
O5 C8 O1 122.3(2) 3_666 .
O5 C8 C9 119.0(2) 3_666 .
O1 C8 C9 118.7(2) . .
C10 C9 C14 119.7(3) . .
C10 C9 C8 120.8(2) . .
C14 C9 C8 119.5(2) . .
C11 C10 C9 120.5(3) . .
C11 C10 H10 119.8 . .
C9 C10 H10 119.8 . .
C10 C11 C12 117.9(3) . .
C10 C11 H11 121.1 . .
C12 C11 H11 121.1 . .
O3 C15 C16 106.9(3) . .
O3 C15 H15A 110.3 . .
C16 C15 H15A 110.3 . .
O3 C15 H15B 110.3 . .
C16 C15 H15B 110.3 . .
H15A C15 H15B 108.6 . .
C17 C16 C15 104.3(3) . .
C17 C16 H16A 110.9 . .
C15 C16 H16A 110.9 . .
C17 C16 H16B 110.9 . .
C15 C16 H16B 110.9 . .
H16A C16 H16B 108.9 . .
C18 C17 C16 107.1(4) . .
C18 C17 H17A 110.3 . .
C16 C17 H17A 110.3 . .
C18 C17 H17B 110.3 . .
C16 C17 H17B 110.3 . .
H17A C17 H17B 108.6 . .
O3 C18 C17 108.2(3) . .
O3 C18 H18A 110.1 . .
C17 C18 H18A 110.1 . .
O3 C18 H18B 110.1 . .
C17 C18 H18B 110.1 . .
H18A C18 H18B 108.4 . .
O1 Mo1 O2 89.85(7) . .
O1 Mo1 Mo1 92.43(5) . 3_666
O2 Mo1 Mo1 92.75(5) . 3_666
O1 Mo1 O4 89.58(7) . .
O2 Mo1 O4 176.56(7) . .
Mo1 Mo1 O4 90.66(5) 3_666 .
O1 Mo1 O5 176.40(7) . .
O2 Mo1 O5 88.78(7) . .
Mo1 Mo1 O5 90.97(5) 3_666 .
O4 Mo1 O5 91.58(7) . .
C8 O1 Mo1 116.94(17) . .
C1 O2 Mo1 116.46(16) . .
C18 O3 C15 109.3(2) . .
C1 O4 Mo1 118.00(16) 3_666 .
C8 O5 Mo1 117.34(16) 3_666 .
F2 C12 C13 118.4(3) . .
F2 C12 C11 118.2(3) . .
C13 C12 C11 123.4(3) . .
C12 C13 C14 118.3(3) . .
C12 C13 H13 120.8 . .
C14 C13 H13 120.8 . .
C13 C14 C9 120.1(3) . .
C13 C14 H14 119.9 . .
C9 C14 H14 119.9 . .

loop_
_geom_bond_atom_site_label_1
_geom_bond_atom_site_label_2
_geom_bond_distance
_geom_bond_site_symmetry_2
C1 O4 1.275(3) 3_666
C1 O2 1.278(3) .
C1 C2 1.479(4) .
C2 C3 1.389(4) .
C2 C7 1.394(4) .
C3 C4 1.377(4) .
C3 H3 0.95 .
C4 C5 1.368(5) .
C4 H4 0.95 .
C5 F1 1.356(4) .
C5 C6 1.375(5) .
C6 C7 1.379(4) .
C6 H6 0.95 .
C7 H7 0.95 .
C8 O5 1.275(3) 3_666
C8 O1 1.275(3) .
C8 C9 1.483(4) .
C9 C10 1.391(4) .
C9 C14 1.396(4) .
C10 C11 1.377(4) .
C10 H10 0.95 .
C11 C12 1.380(4) .
C11 H11 0.95 .
C15 O3 1.424(4) .
C15 C16 1.507(5) .
C15 H15A 0.99 .
C15 H15B 0.99 .
C16 C17 1.466(7) .
C16 H16A 0.99 .
C16 H16B 0.99 .
C17 C18 1.441(6) .
C17 H17A 0.99 .
C17 H17B 0.99 .
C18 O3 1.421(4) .
C18 H18A 0.99 .
C18 H18B 0.99 .
Mo1 O1 2.0985(18) .
Mo1 O2 2.1028(19) .
Mo1 Mo1 2.1077(4) 3_666
Mo1 O4 2.1128(18) .
Mo1 O5 2.1177(18) .
O4 C1 1.275(3) 3_666
O5 C8 1.275(3) 3_666
C12 F2 1.360(3) .
C12 C13 1.366(4) .
C13 C14 1.379(4) .
C13 H13 0.95 .
C14 H14 0.95 .
